data_2219619
loop_
_publ_author_name
'Arshad, Muhammad Nadeem'
'Tahir, M. Nawaz'
'Khan, Islam Ullah'
'Shafiq, Muhammad'
'Siddiqui, Waseeq Ahmad'

_publ_section_title
;
 Methyl
 3-hydroxy-4-oxo-3,4-dihydro-2<i>H</i>-1,2-benzothiazine-3-carboxylate
 1,1-dioxide monohydrate
;
_journal_coeditor_code HK2537
_journal_issue 10
_journal_name_full 'Acta Crystallographica Section E'
_journal_page_first o2045
_journal_paper_doi 10.1107/S1600536808030948
_journal_volume 64
_journal_year 2008
_chemical_formula_iupac 'C10 H9 N O6 S, H2 O'
_chemical_formula_moiety 'C10 H9 N O6 S, H2 O'
_chemical_formula_sum 'C10 H11 N O7 S'
_chemical_formula_weight 289.26
_chemical_name_systematic
;
Methyl 3-hydroxy-4-oxo-3,4-dihydro-2<i>H</i>-1,2-benzothiazine-3-
carboxylate 1,1-dioxide monohydrate
;
_space_group_IT_number 61
_symmetry_cell_setting orthorhombic
_symmetry_space_group_name_Hall '-P 2ac 2ab'
_symmetry_space_group_name_H-M 'P b c a'
_atom_sites_solution_hydrogens geom
_atom_sites_solution_primary direct
_atom_sites_solution_secondary difmap
_audit_creation_method SHELXL97
_cell_angle_alpha 90.00
_cell_angle_beta 90.00
_cell_angle_gamma 90.00
_cell_formula_units_Z 8
_cell_length_a 7.7504(5)
_cell_length_b 14.5638(9)
_cell_length_c 21.0615(14)
_cell_measurement_reflns_used 2998
_cell_measurement_temperature 296(2)
_cell_measurement_theta_max 28.45
_cell_measurement_theta_min 2.96
_cell_volume 2377.3(3)
_computing_cell_refinement 'APEX2 (Bruker, 2007)'
_computing_data_collection 'APEX2 (Bruker, 2007)'
_computing_data_reduction 'SAINT (Bruker, 2007)'
_computing_molecular_graphics 'ORTEP-3 for Windows (Farrugia, 1997) and PLATON (Spek, 2003)'
_computing_publication_material
;
WINGX (Farrugia, 1999) and PLATON (Spek, 2003)
;
_computing_structure_refinement 'SHELXL97 (Sheldrick, 2008)'
_computing_structure_solution 'SHELXS97 (Sheldrick, 2008)'
_diffrn_ambient_temperature 296(2)
_diffrn_detector_area_resol_mean 7.40
_diffrn_measured_fraction_theta_full 0.998
_diffrn_measured_fraction_theta_max 0.998
_diffrn_measurement_device_type 'Bruker Kappa APEXII CCD diffractometer'
_diffrn_measurement_method '\w scans'
_diffrn_radiation_monochromator graphite
_diffrn_radiation_source 'fine-focus sealed tube'
_diffrn_radiation_type MoK\a
_diffrn_radiation_wavelength 0.71073
_diffrn_reflns_av_R_equivalents 0.0654
_diffrn_reflns_av_sigmaI/netI 0.0526
_diffrn_reflns_limit_h_max 10
_diffrn_reflns_limit_h_min -10
_diffrn_reflns_limit_k_max 10
_diffrn_reflns_limit_k_min -19
_diffrn_reflns_limit_l_max 27
_diffrn_reflns_limit_l_min -28
_diffrn_reflns_number 14889
_diffrn_reflns_theta_full 28.45
_diffrn_reflns_theta_max 28.45
_diffrn_reflns_theta_min 2.96
_diffrn_standards_number 0
_exptl_absorpt_coefficient_mu 0.303
_exptl_absorpt_correction_T_max 0.958
_exptl_absorpt_correction_T_min 0.934
_exptl_absorpt_correction_type multi-scan
_exptl_absorpt_process_details '(SADABS; Bruker, 2005)'
_exptl_crystal_colour colourless
_exptl_crystal_density_diffrn 1.616
_exptl_crystal_density_method 'not measured'
_exptl_crystal_description prismatic
_exptl_crystal_F_000 1200
_exptl_crystal_size_max 0.24
_exptl_crystal_size_mid 0.18
_exptl_crystal_size_min 0.15
_refine_diff_density_max 0.397
_refine_diff_density_min -0.323
_refine_ls_extinction_method none
_refine_ls_goodness_of_fit_ref 1.010
_refine_ls_hydrogen_treatment mixed
_refine_ls_matrix_type full
_refine_ls_number_parameters 184
_refine_ls_number_reflns 2998
_refine_ls_number_restraints 0
_refine_ls_restrained_S_all 1.010
_refine_ls_R_factor_all 0.0911
_refine_ls_R_factor_gt 0.0474
_refine_ls_shift/su_max 0.000
_refine_ls_shift/su_mean 0.000
_refine_ls_structure_factor_coef Fsqd
_refine_ls_weighting_details 'calc w=1/[\s^2^(Fo^2^)+(0.0491P)^2^+1.1022P] where P=(Fo^2^+2Fc^2^)/3'
_refine_ls_weighting_scheme calc
_refine_ls_wR_factor_gt 0.1026
_refine_ls_wR_factor_ref 0.1221
_reflns_number_gt 1895
_reflns_number_total 2998
_reflns_threshold_expression I>2\s(I)
_cod_data_source_file hk2537.cif
_cod_data_source_block I
_cod_database_code 2219619
_cod_database_fobs_code 2219619

loop_
_symmetry_equiv_pos_site_id
_symmetry_equiv_pos_as_xyz
1 x,y,z
2 1/2-x,-y,1/2+z
3 1/2+x,1/2-y,-z
4 -x,1/2+y,1/2-z
5 -x,-y,-z
6 1/2+x,y,1/2-z
7 1/2-x,1/2+y,z
8 x,1/2-y,1/2+z

loop_
_atom_site_aniso_label
_atom_site_aniso_U_11
_atom_site_aniso_U_22
_atom_site_aniso_U_33
_atom_site_aniso_U_12
_atom_site_aniso_U_13
_atom_site_aniso_U_23
S1 0.0315(3) 0.0292(3) 0.0334(3) 0.0025(3) 0.0002(3) -0.0061(3)
O1 0.0826(16) 0.0444(11) 0.0433(12) 0.0237(12) -0.0002(11) -0.0134(9)
O2 0.0328(11) 0.0479(11) 0.0544(12) 0.0054(9) 0.0128(9) -0.0020(9)
O3 0.0591(13) 0.0327(9) 0.0433(11) 0.0012(9) -0.0078(10) -0.0121(8)
O4 0.0240(9) 0.0376(10) 0.0463(11) -0.0060(8) -0.0014(8) -0.0029(9)
O5 0.0406(12) 0.0312(10) 0.0662(14) 0.0041(8) -0.0023(10) 0.0090(9)
O6 0.0220(9) 0.0402(10) 0.0618(13) -0.0003(8) 0.0007(9) 0.0062(9)
O7 0.0453(13) 0.0400(10) 0.0590(14) -0.0025(10) -0.0070(10) 0.0005(10)
N1 0.0258(11) 0.0296(10) 0.0370(12) -0.0008(9) -0.0049(10) -0.0052(9)
C1 0.0261(12) 0.0291(12) 0.0342(13) 0.0004(10) -0.0018(10) -0.0021(10)
C2 0.0470(16) 0.0411(15) 0.0362(14) 0.0006(13) 0.0007(13) -0.0049(12)
C3 0.063(2) 0.0559(18) 0.0364(15) 0.0002(17) -0.0064(15) 0.0089(14)
C4 0.067(2) 0.0393(15) 0.0513(18) 0.0054(15) -0.0086(16) 0.0110(14)
C5 0.0503(17) 0.0342(14) 0.0487(17) 0.0069(13) -0.0052(14) -0.0021(13)
C6 0.0269(12) 0.0317(12) 0.0332(13) 0.0008(11) -0.0037(11) -0.0016(10)
C7 0.0284(13) 0.0296(12) 0.0377(14) 0.0005(10) -0.0013(11) -0.0055(11)
C8 0.0240(12) 0.0257(11) 0.0356(14) -0.0001(10) -0.0027(10) -0.0041(10)
C9 0.0272(13) 0.0331(13) 0.0332(14) -0.0001(11) -0.0003(10) -0.0017(10)
C10 0.0234(14) 0.0674(19) 0.0591(19) 0.0118(14) -0.0015(13) 0.0030(16)

loop_
_atom_site_type_symbol
_atom_site_label
_atom_site_fract_x
_atom_site_fract_y
_atom_site_fract_z
_atom_site_U_iso_or_equiv
_atom_site_thermal_displace_type
_atom_site_occupancy
S S1 0.18084(8) 0.12546(4) 0.08206(3) 0.0314(2) Uani 1.000
O O1 0.0037(3) 0.32676(13) 0.21865(9) 0.0568(8) Uani 1.000
O O2 0.3475(2) 0.15746(13) 0.06338(9) 0.0450(7) Uani 1.000
O O3 0.1137(3) 0.04539(12) 0.05197(9) 0.0450(6) Uani 1.000
O O4 0.2024(2) 0.33701(12) 0.09947(10) 0.0360(6) Uani 1.000
H H4O 0.204(4) 0.3501(19) 0.0608(14) 0.0432 Uiso 1.000
O O5 -0.0985(3) 0.42862(12) 0.08273(10) 0.0460(7) Uani 1.000
O O6 -0.2498(2) 0.30222(13) 0.10613(9) 0.0413(6) Uani 1.000
O O7 0.7145(3) 0.10998(15) 0.02689(11) 0.0481(7) Uani 1.000
H H71 0.731(4) 0.054(2) 0.0226(15) 0.0577 Uiso 1.000
H H72 0.615(5) 0.116(2) 0.0412(16) 0.0577 Uiso 1.000
N N1 0.0398(3) 0.20645(14) 0.07099(10) 0.0308(6) Uani 1.000
H H1 -0.052(4) 0.1857(18) 0.0675(13) 0.0370 Uiso 1.000
C C1 0.1243(3) 0.17959(16) 0.20533(12) 0.0298(7) Uani 1.000
C C2 0.1294(4) 0.16328(19) 0.27020(13) 0.0414(9) Uani 1.000
H H2 0.09091 0.20830 0.29812 0.0497 Uiso 1.000
C C3 0.1908(4) 0.0814(2) 0.29384(14) 0.0518(10) Uani 1.000
H H3 0.19348 0.07164 0.33746 0.0623 Uiso 1.000
C C4 0.2479(5) 0.0141(2) 0.25324(15) 0.0525(10) Uani 1.000
H H4 0.28955 -0.04093 0.26959 0.0629 Uiso 1.000
C C5 0.2440(4) 0.02761(18) 0.18834(14) 0.0444(9) Uani 1.000
H H5 0.28239 -0.01804 0.16088 0.0533 Uiso 1.000
C C6 0.1824(3) 0.10985(16) 0.16477(12) 0.0306(7) Uani 1.000
C C7 0.0552(3) 0.26875(16) 0.18234(12) 0.0319(8) Uani 1.000
C C8 0.0514(3) 0.28972(15) 0.11076(11) 0.0284(7) Uani 1.000
C C9 -0.1075(3) 0.35000(17) 0.09736(12) 0.0312(8) Uani 1.000
C C10 -0.4122(3) 0.3507(2) 0.10026(15) 0.0500(10) Uani 1.000
H H10A -0.50577 0.30900 0.10785 0.0750 Uiso 1.000
H H10B -0.42207 0.37576 0.05825 0.0750 Uiso 1.000
H H10C -0.41623 0.39963 0.13080 0.0750 Uiso 1.000

loop_
_atom_type_symbol
_atom_type_description
_atom_type_scat_dispersion_real
_atom_type_scat_dispersion_imag
_atom_type_scat_source
S S 0.1246 0.1234 'International Tables Vol C Tables 4.2.6.8 and 6.1.1.4'
O O 0.0106 0.0060 'International Tables Vol C Tables 4.2.6.8 and 6.1.1.4'
N N 0.0061 0.0033 'International Tables Vol C Tables 4.2.6.8 and 6.1.1.4'
H H 0.0000 0.0000 'International Tables Vol C Tables 4.2.6.8 and 6.1.1.4'
C C 0.0033 0.0016 'International Tables Vol C Tables 4.2.6.8 and 6.1.1.4'

loop_
_geom_angle_atom_site_label_1
_geom_angle_atom_site_label_2
_geom_angle_atom_site_label_3
_geom_angle
_geom_angle_publ_flag
O2 S1 O3 118.33(12) no
O2 S1 N1 109.39(11) no
O2 S1 C6 108.01(11) no
O3 S1 N1 106.53(12) no
O3 S1 C6 109.72(11) no
N1 S1 C6 103.94(11) no
C9 O6 C10 117.3(2) no
C8 O4 H4O 107(2) no
H71 O7 H72 107(3) no
S1 N1 C8 118.28(17) no
C8 N1 H1 115(2) no
S1 N1 H1 110(2) no
C2 C1 C6 117.8(2) no
C2 C1 C7 118.7(2) no
C6 C1 C7 123.4(2) no
C1 C2 C3 120.9(3) no
C2 C3 C4 120.3(3) no
C3 C4 C5 120.5(3) no
C4 C5 C6 119.1(3) no
S1 C6 C5 118.1(2) no
S1 C6 C1 120.56(18) no
C1 C6 C5 121.4(2) no
O1 C7 C1 121.6(2) no
C1 C7 C8 120.0(2) no
O1 C7 C8 118.4(2) no
O4 C8 N1 111.36(19) no
O4 C8 C7 104.59(19) no
O4 C8 C9 111.27(18) no
N1 C8 C7 113.20(18) no
N1 C8 C9 108.41(19) no
C7 C8 C9 107.96(19) no
O5 C9 C8 123.4(2) no
O6 C9 C8 110.1(2) no
O5 C9 O6 126.5(2) no
C3 C2 H2 120.00 no
C1 C2 H2 120.00 no
C2 C3 H3 120.00 no
C4 C3 H3 120.00 no
C5 C4 H4 120.00 no
C3 C4 H4 120.00 no
C4 C5 H5 120.00 no
C6 C5 H5 120.00 no
O6 C10 H10B 109.00 no
O6 C10 H10C 109.00 no
O6 C10 H10A 110.00 no
H10A C10 H10C 109.00 no
H10B C10 H10C 109.00 no
H10A C10 H10B 110.00 no

loop_
_geom_bond_atom_site_label_1
_geom_bond_atom_site_label_2
_geom_bond_distance
_geom_bond_publ_flag
S1 O2 1.4284(17) no
S1 O3 1.426(2) no
S1 N1 1.625(2) no
S1 C6 1.757(3) no
O1 C7 1.207(3) no
O4 C8 1.379(3) no
O5 C9 1.188(3) no
O6 C9 1.317(3) no
O6 C10 1.449(3) no
O4 H4O 0.84(3) no
O7 H71 0.83(3) no
O7 H72 0.83(4) no
N1 C8 1.477(3) no
N1 H1 0.78(3) no
C1 C2 1.387(4) no
C1 C7 1.486(3) no
C1 C6 1.402(3) no
C2 C3 1.377(4) no
C3 C4 1.374(4) no
C4 C5 1.381(4) no
C5 C6 1.382(4) no
C7 C8 1.539(3) no
C8 C9 1.539(3) no
C2 H2 0.9300 no
C3 H3 0.9300 no
C4 H4 0.9300 no
C5 H5 0.9300 no
C10 H10C 0.9600 no
C10 H10A 0.9600 no
C10 H10B 0.9600 no

loop_
_geom_contact_atom_site_label_1
_geom_contact_atom_site_label_2
_geom_contact_distance
_geom_contact_site_symmetry_2
_geom_contact_publ_flag
S1 H10B 3.0600 3_555 no
O1 O4 2.949(3) . no
O1 O6 3.099(3) . no
O1 C4 3.406(4) 4_555 no
O1 C4 3.418(4) 7_555 no
O2 O4 2.946(3) . no
O2 O7 3.027(3) . no
O2 C9 3.405(3) 3_555 no
O3 C10 3.393(3) 7_445 no
O3 O7 3.107(3) 5_655 no
O3 O3 3.106(3) 5_555 no
O4 O5 2.710(3) . no
O4 C5 3.374(3) 7_555 no
O4 O7 2.773(3) 3_455 no
O4 O2 2.946(3) . no
O4 O1 2.949(3) . no
O4 C10 2.994(3) 1_655 no
O5 O7 3.028(3) 7_555 no
O5 O4 2.710(3) . no
O6 N1 2.744(3) . no
O6 O1 3.099(3) . no
O7 N1 3.032(3) 1_655 no
O7 O5 3.028(3) 7_545 no
O7 O4 2.773(3) 3_555 no
O7 O3 3.107(3) 5_655 no
O7 O2 3.027(3) . no
O1 H4 2.7300 7_555 no
O1 H2 2.5000 . no
O2 H72 2.21(4) . no
O2 H10A 2.6500 1_655 no
O3 H10B 2.6000 3_555 no
O3 H5 2.8000 . no
O3 H71 2.45(3) 5_655 no
O3 H10B 2.8900 7_445 no
O4 H5 2.4800 7_555 no
O4 H10A 2.3100 1_655 no
O5 H4O 2.65(3) . no
O5 H10B 2.6700 . no
O5 H3 2.7800 4_555 no
O5 H72 2.87(3) 7_555 no
O5 H10C 2.7000 . no
O5 H71 2.45(3) 7_555 no
O6 H2 2.7300 6_455 no
O6 H1 2.43(3) . no
O7 H1 2.29(3) 1_655 no
O7 H4O 1.94(3) 3_555 no
O7 H3 2.9200 6_555 no
N1 O6 2.744(3) . no
N1 O7 3.032(3) 1_455 no
C3 C5 3.570(4) 6_455 no
C4 O1 3.418(4) 7_545 no
C4 O1 3.405(4) 4_545 no
C5 C3 3.570(4) 6_555 no
C5 O4 3.374(3) 7_545 no
C9 O2 3.405(3) 3_455 no
C10 O4 2.994(3) 1_455 no
C10 O3 3.393(3) 7_455 no
C10 H4O 3.09(3) 1_455 no
C10 H2 2.9800 6_455 no
H1 O6 2.43(3) . no
H1 O7 2.29(3) 1_455 no
H2 H10A 2.5800 6_555 no
H2 O1 2.5000 . no
H2 O6 2.7300 6_555 no
H2 C10 2.9800 6_555 no
H3 O7 2.9200 6_455 no
H3 O5 2.7800 4_545 no
H4 H10C 2.4700 4_545 no
H4 O1 2.7300 7_545 no
H4O C10 3.09(3) 1_655 no
H4O H10A 2.5300 1_655 no
H4O O5 2.65(3) . no
H4O O7 1.94(3) 3_455 no
H4O H71 2.25(4) 3_455 no
H4O H72 2.31(4) 3_455 no
H5 O3 2.8000 . no
H5 O4 2.4800 7_545 no
H10A O2 2.6500 1_455 no
H10A O4 2.3100 1_455 no
H10A H2 2.5800 6_455 no
H10A H4O 2.5300 1_455 no
H10B S1 3.0600 3_455 no
H10B O3 2.6000 3_455 no
H10B O5 2.6700 . no
H10B O3 2.8900 7_455 no
H10C O5 2.7000 . no
H10C H4 2.4700 4_555 no
H71 H4O 2.25(4) 3_555 no
H71 O3 2.45(3) 5_655 no
H71 O5 2.45(3) 7_545 no
H72 O2 2.21(4) . no
H72 H4O 2.31(5) 3_555 no
H72 O5 2.87(3) 7_545 no

loop_
_geom_hbond_atom_site_label_D
_geom_hbond_atom_site_label_H
_geom_hbond_atom_site_label_A
_geom_hbond_site_symmetry_A
_geom_hbond_distance_DH
_geom_hbond_distance_HA
_geom_hbond_distance_DA
_geom_hbond_angle_DHA
_geom_hbond_publ_flag
N1 H1 O6 . 0.78(3) 2.43(3) 2.744(3) 106(2) yes
N1 H1 O7 1_455 0.78(3) 2.29(3) 3.032(3) 162(3) yes
O4 H4O O7 3_455 0.84(3) 1.94(3) 2.773(3) 175(2) yes
O7 H71 O3 5_655 0.83(3) 2.45(3) 3.107(3) 137(3) yes
O7 H71 O5 7_545 0.83(3) 2.45(3) 3.028(3) 128(3) yes
O7 H72 O2 . 0.83(4) 2.21(4) 3.027(3) 167(3) yes
C5 H5 O4 7_545 0.9300 2.4800 3.374(3) 162.00 yes
C10 H10A O4 1_455 0.9600 2.3100 2.994(3) 128.00 yes

loop_
_geom_torsion_atom_site_label_1
_geom_torsion_atom_site_label_2
_geom_torsion_atom_site_label_3
_geom_torsion_atom_site_label_4
_geom_torsion
_geom_torsion_publ_flag
O2 S1 N1 C8 -67.0(2) no
O3 S1 N1 C8 163.98(18) no
C6 S1 N1 C8 48.1(2) no
O2 S1 C6 C1 94.5(2) no
O2 S1 C6 C5 -84.8(2) no
O3 S1 C6 C1 -135.2(2) no
O3 S1 C6 C5 45.5(2) no
N1 S1 C6 C1 -21.6(2) no
N1 S1 C6 C5 159.1(2) no
C10 O6 C9 O5 -3.0(4) no
C10 O6 C9 C8 175.4(2) no
S1 N1 C8 O4 64.3(2) no
S1 N1 C8 C7 -53.3(3) no
S1 N1 C8 C9 -173.01(16) no
C6 C1 C2 C3 0.5(4) no
C7 C1 C2 C3 179.4(3) no
C2 C1 C6 S1 -179.7(2) no
C2 C1 C6 C5 -0.4(4) no
C7 C1 C6 S1 1.4(3) no
C7 C1 C6 C5 -179.3(2) no
C2 C1 C7 O1 -0.1(4) no
C2 C1 C7 C8 178.7(2) no
C6 C1 C7 O1 178.8(2) no
C6 C1 C7 C8 -2.4(3) no
C1 C2 C3 C4 -0.2(5) no
C2 C3 C4 C5 -0.2(5) no
C3 C4 C5 C6 0.2(5) no
C4 C5 C6 S1 179.4(2) no
C4 C5 C6 C1 0.1(4) no
O1 C7 C8 O4 84.6(3) no
O1 C7 C8 N1 -154.0(2) no
O1 C7 C8 C9 -33.9(3) no
C1 C7 C8 O4 -94.2(2) no
C1 C7 C8 N1 27.2(3) no
C1 C7 C8 C9 147.2(2) no
O4 C8 C9 O5 -4.0(3) no
O4 C8 C9 O6 177.6(2) no
N1 C8 C9 O5 -126.8(3) no
N1 C8 C9 O6 54.8(3) no
C7 C8 C9 O5 110.2(3) no
C7 C8 C9 O6 -68.2(2) no
